data_7241415
loop_
_publ_author_name
'Kumar, Santosh'
'Nandi, Sujay'
'Suman, Saurav'
'Haldar, Debasish'

_publ_section_title
;
 A new dipeptide as selective gelator of Cu(II), Zn(II), Pb(II)
;
_journal_name_full CrystEngComm
_journal_paper_doi 10.1039/D0CE01199A
_journal_year 2020
_chemical_absolute_configuration unk
_chemical_formula_moiety 'C18 H20 N2 O3'
_chemical_formula_sum 'C18 H20 N2 O3'
_chemical_formula_weight 312.36
_chemical_name_common N-PhenylGly-Phe-OMe
_space_group_crystal_system monoclinic
_space_group_IT_number 4
_space_group_name_Hall 'P 2yb'
_space_group_name_H-M_alt 'P 1 21 1'
_atom_sites_solution_hydrogens geom
_atom_sites_solution_primary dual
_atom_sites_solution_secondary difmap
_audit_creation_date 2020-10-14
_audit_creation_method
;
Olex2 1.2
(compiled 2018.05.29 svn.r3508 for OlexSys, GUI svn.r5506)
;
_audit_update_record
;
2020-10-15 deposited with the CCDC.	2020-10-19 downloaded from the CCDC.
;
_cell_angle_alpha 90.00
_cell_angle_beta 109.547(6)
_cell_angle_gamma 90.00
_cell_formula_units_Z 2
_cell_length_a 10.9817(6)
_cell_length_b 5.3645(3)
_cell_length_c 14.6541(9)
_cell_measurement_reflns_used 3359
_cell_measurement_temperature 100.00(10)
_cell_measurement_theta_max 66.0440
_cell_measurement_theta_min 3.1950
_cell_volume 813.54(9)
_computing_cell_refinement
;
CrysAlisPro, Agilent Technologies,
Version 1.171.37.34 (release 22-05-2014 CrysAlis171 .NET)
(compiled May 22 2014,16:03:01)
;
_computing_data_collection
;
CrysAlisPro, Agilent Technologies,
Version 1.171.37.34 (release 22-05-2014 CrysAlis171 .NET)
(compiled May 22 2014,16:03:01)
;
_computing_data_reduction
;
CrysAlisPro, Agilent Technologies,
Version 1.171.37.34 (release 22-05-2014 CrysAlis171 .NET)
(compiled May 22 2014,16:03:01)
;
_computing_molecular_graphics 'Olex2 (Dolomanov et al., 2009)'
_computing_publication_material 'Olex2 (Dolomanov et al., 2009)'
_computing_structure_refinement 'ShelXL (Sheldrick, 2015)'
_computing_structure_solution 'ShelXT (Sheldrick, 2015)'
_diffrn_ambient_environment N~2~
_diffrn_ambient_temperature 100.00(10)
_diffrn_detector 'CCD plate'
_diffrn_detector_area_resol_mean 7.9580
_diffrn_detector_type Eos
_diffrn_measured_fraction_theta_full 0.997
_diffrn_measured_fraction_theta_max 0.997
_diffrn_measurement_details
;
#__ type_ start__ end____ width___ exp.time_
  1 omega  -14.00  100.00   1.0000    2.0000
omega____ theta____ kappa____ phi______ frames
    -       24.0811   57.0000 -150.0000 114

#__ type_ start__ end____ width___ exp.time_
  2 omega  -14.00  100.00   1.0000    2.0000
omega____ theta____ kappa____ phi______ frames
    -       24.0811   57.0000    0.0000 114

#__ type_ start__ end____ width___ exp.time_
  3 omega  -14.00  100.00   1.0000    2.0000
omega____ theta____ kappa____ phi______ frames
    -       24.0811   57.0000  -90.0000 114

#__ type_ start__ end____ width___ exp.time_
  4 omega  -14.00  100.00   1.0000    2.0000
omega____ theta____ kappa____ phi______ frames
    -       24.0811   57.0000  -30.0000 114

#__ type_ start__ end____ width___ exp.time_
  5 omega   -4.00  108.00   1.0000   16.0000
omega____ theta____ kappa____ phi______ frames
    -       66.0406  -94.0000  -30.0000 112

#__ type_ start__ end____ width___ exp.time_
  6 omega  100.00  151.00   1.0000   16.0000
omega____ theta____ kappa____ phi______ frames
    -       66.0406  111.0000 -120.0000 51

#__ type_ start__ end____ width___ exp.time_
  7 omega  100.00  151.00   1.0000   16.0000
omega____ theta____ kappa____ phi______ frames
    -       66.0406  111.0000 -150.0000 51

#__ type_ start__ end____ width___ exp.time_
  8 omega  102.00  152.00   1.0000   16.0000
omega____ theta____ kappa____ phi______ frames
    -       66.0406  104.0000  146.0000 50

#__ type_ start__ end____ width___ exp.time_
  9 omega  100.00  151.00   1.0000   16.0000
omega____ theta____ kappa____ phi______ frames
    -       66.0406  111.0000 -180.0000 51

#__ type_ start__ end____ width___ exp.time_
 10 omega  -20.00  154.00   1.0000   16.0000
omega____ theta____ kappa____ phi______ frames
    -       66.0406   15.0000  -90.0000 174

#__ type_ start__ end____ width___ exp.time_
 11 omega   21.00  178.00   1.0000   32.0000
omega____ theta____ kappa____ phi______ frames
    -      108.0000  -21.0000   30.0000 157

#__ type_ start__ end____ width___ exp.time_
 12 omega   69.00  178.00   1.0000   32.0000
omega____ theta____ kappa____ phi______ frames
    -      108.0000   54.0000   30.0000 109

#__ type_ start__ end____ width___ exp.time_
 13 omega   21.00  178.00   1.0000   32.0000
omega____ theta____ kappa____ phi______ frames
    -      108.0000  -21.0000   30.0000 157

#__ type_ start__ end____ width___ exp.time_
 14 omega   29.00  145.00   1.0000   32.0000
omega____ theta____ kappa____ phi______ frames
    -      108.0000  -65.0000 -180.0000 116

#__ type_ start__ end____ width___ exp.time_
 15 omega  101.00  178.00   1.0000   32.0000
omega____ theta____ kappa____ phi______ frames
    -      108.0000  104.0000  146.0000 77

#__ type_ start__ end____ width___ exp.time_
 16 omega   69.00  178.00   1.0000   32.0000
omega____ theta____ kappa____ phi______ frames
    -      108.0000   54.0000  -90.0000 109

#__ type_ start__ end____ width___ exp.time_
 17 omega   58.00  178.00   1.0000   32.0000
omega____ theta____ kappa____ phi______ frames
    -      108.0000   43.0000  -30.0000 120

#__ type_ start__ end____ width___ exp.time_
 18 omega   21.00  113.00   1.0000   32.0000
omega____ theta____ kappa____ phi______ frames
    -      108.0000 -104.0000  120.0000 92

#__ type_ start__ end____ width___ exp.time_
 19 omega   21.00  113.00   1.0000   32.0000
omega____ theta____ kappa____ phi______ frames
    -      108.0000 -104.0000 -150.0000 92

#__ type_ start__ end____ width___ exp.time_
 20 omega   21.00  113.00   1.0000   32.0000
omega____ theta____ kappa____ phi______ frames
    -      108.0000 -104.0000    0.0000 92

#__ type_ start__ end____ width___ exp.time_
 21 omega   29.00  145.00   1.0000   32.0000
omega____ theta____ kappa____ phi______ frames
    -      108.0000  -65.0000    0.0000 116

#__ type_ start__ end____ width___ exp.time_
 22 omega  -63.00  108.00   1.0000    2.0000
omega____ theta____ kappa____ phi______ frames
    -       24.0811  -19.0000 -150.0000 171

#__ type_ start__ end____ width___ exp.time_
 23 omega   55.00  119.00   1.0000    2.0000
omega____ theta____ kappa____ phi______ frames
    -       24.0811 -178.0000  120.0000 64

#__ type_ start__ end____ width___ exp.time_
 24 omega   57.00  118.00   1.0000    2.0000
omega____ theta____ kappa____ phi______ frames
    -       24.0811  178.0000  -30.0000 61

#__ type_ start__ end____ width___ exp.time_
 25 omega  -14.00  100.00   1.0000    2.0000
omega____ theta____ kappa____ phi______ frames
    -       24.0811   57.0000   90.0000 114

#__ type_ start__ end____ width___ exp.time_
 26 omega   23.00  151.00   1.0000   16.0000
omega____ theta____ kappa____ phi______ frames
    -       66.0406   77.0000  -30.0000 128

#__ type_ start__ end____ width___ exp.time_
 27 omega  100.00  151.00   1.0000   16.0000
omega____ theta____ kappa____ phi______ frames
    -       66.0406  111.0000    0.0000 51

#__ type_ start__ end____ width___ exp.time_
 28 omega   29.00  143.00   1.0000   16.0000
omega____ theta____ kappa____ phi______ frames
    -       66.0406   61.0000   60.0000 114

#__ type_ start__ end____ width___ exp.time_
 29 omega  100.00  151.00   1.0000   16.0000
omega____ theta____ kappa____ phi______ frames
    -       66.0406  111.0000  -60.0000 51

#__ type_ start__ end____ width___ exp.time_
 30 omega   23.00   48.00   1.0000   16.0000
omega____ theta____ kappa____ phi______ frames
    -       66.0406   77.0000  -90.0000 25

#__ type_ start__ end____ width___ exp.time_
 31 omega   29.00  143.00   1.0000   16.0000
omega____ theta____ kappa____ phi______ frames
    -       66.0406   61.0000  120.0000 114
;
_diffrn_measurement_device 'four-circle diffractometer'
_diffrn_measurement_device_type 'SuperNova, Dual, Cu at zero, Eos'
_diffrn_measurement_method '\w scans'
_diffrn_orient_matrix_UB_11 -0.1441692000
_diffrn_orient_matrix_UB_12 -0.0035863000
_diffrn_orient_matrix_UB_13 -0.0101447000
_diffrn_orient_matrix_UB_21 0.0349447000
_diffrn_orient_matrix_UB_22 0.0775546000
_diffrn_orient_matrix_UB_23 0.1069548000
_diffrn_orient_matrix_UB_31 -0.0116836000
_diffrn_orient_matrix_UB_32 0.2764769000
_diffrn_orient_matrix_UB_33 -0.0301974000
_diffrn_radiation_monochromator mirror
_diffrn_radiation_probe x-ray
_diffrn_radiation_type CuK\a
_diffrn_radiation_wavelength 1.54184
_diffrn_reflns_av_R_equivalents 0.0402
_diffrn_reflns_av_unetI/netI 0.0389
_diffrn_reflns_limit_h_max 13
_diffrn_reflns_limit_h_min -12
_diffrn_reflns_limit_k_max 6
_diffrn_reflns_limit_k_min -4
_diffrn_reflns_limit_l_max 17
_diffrn_reflns_limit_l_min -17
_diffrn_reflns_number 5989
_diffrn_reflns_theta_full 65.98
_diffrn_reflns_theta_max 65.98
_diffrn_reflns_theta_min 4.27
_diffrn_source 'sealed X-ray tube'
_diffrn_source_type 'SuperNova (Cu) X-ray Source'
_exptl_absorpt_coefficient_mu 0.710
_exptl_absorpt_correction_T_max 0.868
_exptl_absorpt_correction_T_min 0.833
_exptl_absorpt_correction_type multi-scan
_exptl_absorpt_process_details
;
CrysAlisPro, Agilent Technologies,
Version 1.171.37.34 (release 22-05-2014 CrysAlis171 .NET)
(compiled May 22 2014,16:03:01)
Empirical absorption correction using spherical harmonics,
 implemented in SCALE3 ABSPACK scaling algorithm.
;
_exptl_crystal_colour colorless
_exptl_crystal_density_diffrn 1.275
_exptl_crystal_density_method 'not measured'
_exptl_crystal_description block
_exptl_crystal_F_000 332
_exptl_crystal_size_max 0.2581
_exptl_crystal_size_mid 0.2265
_exptl_crystal_size_min 0.1986
_refine_diff_density_max 0.194
_refine_diff_density_min -0.208
_refine_diff_density_rms 0.040
_refine_ls_abs_structure_details 'Flack H D (1983), Acta Cryst. A39, 876-881'
_refine_ls_abs_structure_Flack 0.1(3)
_refine_ls_extinction_method none
_refine_ls_goodness_of_fit_ref 1.048
_refine_ls_hydrogen_treatment mixed
_refine_ls_matrix_type full
_refine_ls_number_parameters 213
_refine_ls_number_reflns 2301
_refine_ls_number_restraints 1
_refine_ls_restrained_S_all 1.048
_refine_ls_R_factor_all 0.0392
_refine_ls_R_factor_gt 0.0374
_refine_ls_shift/su_max 0.000
_refine_ls_shift/su_mean 0.000
_refine_ls_structure_factor_coef Fsqd
_refine_ls_weighting_details 'calc w=1/[\s^2^(Fo^2^)+(0.0673P)^2^+0.0484P] where P=(Fo^2^+2Fc^2^)/3'
_refine_ls_weighting_scheme calc
_refine_ls_wR_factor_gt 0.1009
_refine_ls_wR_factor_ref 0.1027
_reflns_number_gt 2199
_reflns_number_total 2301
_reflns_threshold_expression >2sigma(I)
_cod_data_source_file d0ce01199a2.cif
_cod_data_source_block npgphe
_cod_original_sg_symbol_H-M 'P 21'
_cod_database_code 7241415
_chemical_oxdiff_formula CHNO
_reflns_odcompleteness_completeness 97.06
_reflns_odcompleteness_iscentric 1
_reflns_odcompleteness_theta 66.97
_olex2_refinement_description
;
1. Fixed Uiso
 At 1.2 times of:
  All C(H) groups, All C(H,H) groups, All N(H) groups
 At 1.5 times of:
  All C(H,H,H) groups
2.a Ternary CH refined with riding coordinates:
 C9(H9)
2.b Secondary CH2 refined with riding coordinates:
 C12(H12A,H12B), C7(H7A,H7B)
2.c Aromatic/amide H refined with riding coordinates:
 N2(H2), C2(H2A), C17(H17), C6(H6), C14(H14), C18(H18), C15(H15), C3(H3),
 C16(H16), C5(H5), C4(H4)
2.d Idealised Me refined as rotating group:
 C11(H11A,H11B,H11C)
;
_olex2_date_sample_data_collection 2019-10-30
_olex2_submission_special_instructions 'No special instructions were received'

loop_
_space_group_symop_id
_space_group_symop_operation_xyz
1 'x, y, z'
2 '-x, y+1/2, -z'

loop_
_atom_site_label
_atom_site_type_symbol
_atom_site_fract_x
_atom_site_fract_y
_atom_site_fract_z
_atom_site_U_iso_or_equiv
_atom_site_adp_type
_atom_site_occupancy
_atom_site_calc_flag
_atom_site_disorder_assembly
_atom_site_disorder_group
_atom_site_refinement_flags_posn
O1 O 0.46944(15) 0.0911(3) 0.12687(10) 0.0312(4) Uani 1 d . . .
O3 O 0.16352(14) 0.3714(3) 0.17586(11) 0.0336(4) Uani 1 d . . .
O2 O 0.22063(14) 0.4750(4) 0.04761(10) 0.0437(5) Uani 1 d . . .
N1 N 0.68678(16) 0.5752(4) 0.10359(12) 0.0271(4) Uani 1 d . . .
N2 N 0.47886(15) 0.5001(4) 0.16433(11) 0.0237(4) Uani 1 d . . .
H2 H 0.5128 0.6432 0.1617 0.028 Uiso 1 calc . . R
C8 C 0.51718(19) 0.2977(4) 0.12686(14) 0.0244(5) Uani 1 d . . .
C13 C 0.51163(19) 0.7119(4) 0.35784(14) 0.0245(4) Uani 1 d . . .
C10 C 0.24740(19) 0.4433(5) 0.13309(14) 0.0274(5) Uani 1 d . . .
C1 C 0.79169(18) 0.6115(4) 0.18888(14) 0.0254(5) Uani 1 d . . .
C9 C 0.38024(18) 0.4757(4) 0.20904(14) 0.0236(4) Uani 1 d . . .
H9 H 0.3992 0.3249 0.2491 0.028 Uiso 1 calc . . R
C12 C 0.38394(19) 0.6984(4) 0.27596(14) 0.0263(5) Uani 1 d . . .
H12A H 0.3706 0.8514 0.2387 0.032 Uiso 1 calc . . R
H12B H 0.3144 0.6826 0.3025 0.032 Uiso 1 calc . . R
C2 C 0.8124(2) 0.4597(5) 0.26979(15) 0.0295(5) Uani 1 d . . .
H2A H 0.7562 0.3289 0.2681 0.035 Uiso 1 calc . . R
C17 C 0.6613(2) 0.5453(5) 0.50636(15) 0.0302(5) Uani 1 d . . .
H17 H 0.6817 0.4252 0.5549 0.036 Uiso 1 calc . . R
C6 C 0.8769(2) 0.8077(5) 0.19390(16) 0.0308(5) Uani 1 d . . .
H6 H 0.8635 0.9118 0.1407 0.037 Uiso 1 calc . . R
C14 C 0.6003(2) 0.8984(4) 0.36054(15) 0.0288(5) Uani 1 d . . .
H14 H 0.5808 1.0180 0.3118 0.035 Uiso 1 calc . . R
C7 C 0.62249(19) 0.3382(4) 0.08290(14) 0.0271(5) Uani 1 d . . .
H7A H 0.6866 0.2078 0.1060 0.033 Uiso 1 calc . . R
H7B H 0.5848 0.3202 0.0132 0.033 Uiso 1 calc . . R
C18 C 0.5428(2) 0.5356(5) 0.43158(15) 0.0288(5) Uani 1 d . . .
H18 H 0.4841 0.4101 0.4310 0.035 Uiso 1 calc . . R
C15 C 0.7183(2) 0.9080(5) 0.43561(16) 0.0332(5) Uani 1 d . . .
H15 H 0.7772 1.0333 0.4366 0.040 Uiso 1 calc . . R
C3 C 0.9181(2) 0.5045(5) 0.35352(16) 0.0349(5) Uani 1 d . . .
H3 H 0.9318 0.4022 0.4073 0.042 Uiso 1 calc . . R
C16 C 0.7482(2) 0.7322(5) 0.50850(15) 0.0316(5) Uani 1 d . . .
H16 H 0.8267 0.7400 0.5589 0.038 Uiso 1 calc . . R
C5 C 0.9812(2) 0.8493(5) 0.27719(17) 0.0361(5) Uani 1 d . . .
H5 H 1.0376 0.9800 0.2792 0.043 Uiso 1 calc . . R
C4 C 1.0020(2) 0.6984(5) 0.35731(16) 0.0355(5) Uani 1 d . . .
H4 H 1.0720 0.7272 0.4133 0.043 Uiso 1 calc . . R
C11 C 0.0322(2) 0.3351(6) 0.11331(18) 0.0420(6) Uani 1 d . . .
H11A H 0.0048 0.4767 0.0714 0.063 Uiso 1 calc . . GR
H11B H -0.0229 0.3167 0.1518 0.063 Uiso 1 calc . . GR
H11C H 0.0271 0.1877 0.0751 0.063 Uiso 1 calc . . GR
H1 H 0.692(2) 0.666(6) 0.051(2) 0.032(7) Uiso 1 d . . .

loop_
_atom_site_aniso_label
_atom_site_aniso_U_11
_atom_site_aniso_U_22
_atom_site_aniso_U_33
_atom_site_aniso_U_23
_atom_site_aniso_U_13
_atom_site_aniso_U_12
O1 0.0418(8) 0.0296(9) 0.0208(7) -0.0038(7) 0.0086(6) -0.0029(7)
O3 0.0288(7) 0.0476(11) 0.0240(7) -0.0022(7) 0.0084(6) -0.0087(7)
O2 0.0300(8) 0.0802(15) 0.0164(7) 0.0012(8) 0.0020(6) -0.0081(9)
N1 0.0258(8) 0.0372(11) 0.0153(8) 0.0018(8) 0.0028(7) 0.0006(8)
N2 0.0242(8) 0.0276(10) 0.0171(7) -0.0012(7) 0.0040(6) -0.0029(7)
C8 0.0276(9) 0.0274(13) 0.0123(8) -0.0012(8) -0.0012(7) -0.0009(9)
C13 0.0285(10) 0.0270(11) 0.0162(9) -0.0029(9) 0.0051(8) 0.0016(9)
C10 0.0280(10) 0.0325(13) 0.0205(10) -0.0025(9) 0.0065(8) -0.0028(9)
C1 0.0237(9) 0.0301(12) 0.0201(10) -0.0010(9) 0.0043(8) 0.0043(9)
C9 0.0252(9) 0.0275(12) 0.0160(9) -0.0006(8) 0.0040(8) -0.0022(8)
C12 0.0275(10) 0.0304(12) 0.0195(10) -0.0038(9) 0.0058(8) -0.0008(9)
C2 0.0270(10) 0.0366(14) 0.0218(10) 0.0057(10) 0.0041(8) 0.0014(9)
C17 0.0360(11) 0.0308(13) 0.0210(10) 0.0037(9) 0.0060(8) 0.0038(10)
C6 0.0327(10) 0.0298(13) 0.0245(10) 0.0041(9) 0.0025(9) 0.0048(10)
C14 0.0340(10) 0.0263(12) 0.0218(10) 0.0022(9) 0.0037(8) 0.0011(9)
C7 0.0295(10) 0.0318(13) 0.0173(9) -0.0021(9) 0.0042(8) 0.0040(9)
C18 0.0327(10) 0.0298(12) 0.0236(10) -0.0026(9) 0.0089(8) -0.0036(9)
C15 0.0323(10) 0.0322(13) 0.0297(11) -0.0021(10) 0.0030(9) -0.0073(10)
C3 0.0309(10) 0.0465(15) 0.0228(10) 0.0049(10) 0.0030(8) 0.0059(10)
C16 0.0279(10) 0.0402(14) 0.0205(10) -0.0022(10) -0.0002(8) 0.0001(9)
C5 0.0343(11) 0.0294(13) 0.0364(12) 0.0001(11) 0.0012(9) -0.0020(10)
C4 0.0327(11) 0.0416(14) 0.0223(11) -0.0016(10) -0.0040(9) 0.0032(10)
C11 0.0278(10) 0.0610(18) 0.0355(13) -0.0082(13) 0.0084(9) -0.0097(12)

loop_
_atom_type_symbol
_atom_type_description
_atom_type_scat_dispersion_real
_atom_type_scat_dispersion_imag
_atom_type_scat_source
C C 0.0181 0.0091 'International Tables Vol C Tables 4.2.6.8 and 6.1.1.4'
H H 0.0000 0.0000 'International Tables Vol C Tables 4.2.6.8 and 6.1.1.4'
N N 0.0311 0.0180 'International Tables Vol C Tables 4.2.6.8 and 6.1.1.4'
O O 0.0492 0.0322 'International Tables Vol C Tables 4.2.6.8 and 6.1.1.4'

loop_
_geom_angle_atom_site_label_1
_geom_angle_atom_site_label_2
_geom_angle_atom_site_label_3
_geom_angle
_geom_angle_site_symmetry_1
_geom_angle_site_symmetry_3
_geom_angle_publ_flag
C10 O3 C11 116.26(17) . . ?
C1 N1 C7 120.71(18) . . ?
C1 N1 H1 114.2(16) . . ?
C7 N1 H1 116.8(17) . . ?
C8 N2 H2 120.2 . . ?
C8 N2 C9 119.68(18) . . ?
C9 N2 H2 120.2 . . ?
O1 C8 N2 122.49(19) . . ?
O1 C8 C7 121.10(19) . . ?
N2 C8 C7 116.41(18) . . ?
C14 C13 C12 120.87(19) . . ?
C14 C13 C18 118.72(19) . . ?
C18 C13 C12 120.41(19) . . ?
O3 C10 C9 109.50(15) . . ?
O2 C10 O3 124.46(18) . . ?
O2 C10 C9 126.04(18) . . ?
C2 C1 N1 122.0(2) . . ?
C2 C1 C6 118.74(19) . . ?
C6 C1 N1 119.3(2) . . ?
N2 C9 C10 111.05(15) . . ?
N2 C9 H9 107.7 . . ?
N2 C9 C12 110.76(17) . . ?
C10 C9 H9 107.7 . . ?
C10 C9 C12 111.71(17) . . ?
C12 C9 H9 107.7 . . ?
C13 C12 C9 111.29(17) . . ?
C13 C12 H12A 109.4 . . ?
C13 C12 H12B 109.4 . . ?
C9 C12 H12A 109.4 . . ?
C9 C12 H12B 109.4 . . ?
H12A C12 H12B 108.0 . . ?
C1 C2 H2A 120.1 . . ?
C1 C2 C3 119.8(2) . . ?
C3 C2 H2A 120.1 . . ?
C18 C17 H17 119.9 . . ?
C16 C17 H17 119.9 . . ?
C16 C17 C18 120.2(2) . . ?
C1 C6 H6 119.6 . . ?
C5 C6 C1 120.8(2) . . ?
C5 C6 H6 119.6 . . ?
C13 C14 H14 119.7 . . ?
C13 C14 C15 120.5(2) . . ?
C15 C14 H14 119.7 . . ?
N1 C7 C8 115.34(18) . . ?
N1 C7 H7A 108.4 . . ?
N1 C7 H7B 108.4 . . ?
C8 C7 H7A 108.4 . . ?
C8 C7 H7B 108.4 . . ?
H7A C7 H7B 107.5 . . ?
C13 C18 C17 120.5(2) . . ?
C13 C18 H18 119.7 . . ?
C17 C18 H18 119.7 . . ?
C14 C15 H15 119.9 . . ?
C16 C15 C14 120.3(2) . . ?
C16 C15 H15 119.9 . . ?
C2 C3 H3 119.6 . . ?
C4 C3 C2 120.8(2) . . ?
C4 C3 H3 119.6 . . ?
C17 C16 C15 119.76(19) . . ?
C17 C16 H16 120.1 . . ?
C15 C16 H16 120.1 . . ?
C6 C5 H5 119.7 . . ?
C4 C5 C6 120.5(2) . . ?
C4 C5 H5 119.7 . . ?
C3 C4 C5 119.3(2) . . ?
C3 C4 H4 120.3 . . ?
C5 C4 H4 120.3 . . ?
O3 C11 H11A 109.5 . . ?
O3 C11 H11B 109.5 . . ?
O3 C11 H11C 109.5 . . ?
H11A C11 H11B 109.5 . . ?
H11A C11 H11C 109.5 . . ?
H11B C11 H11C 109.5 . . ?

loop_
_geom_bond_atom_site_label_1
_geom_bond_atom_site_label_2
_geom_bond_distance
_geom_bond_site_symmetry_2
_geom_bond_publ_flag
O1 C8 1.226(3) . ?
O3 C10 1.333(3) . ?
O3 C11 1.440(3) . ?
O2 C10 1.199(3) . ?
N1 C1 1.401(2) . ?
N1 C7 1.437(3) . ?
N1 H1 0.92(3) . ?
N2 H2 0.8600 . ?
N2 C8 1.346(3) . ?
N2 C9 1.447(2) . ?
C8 C7 1.516(3) . ?
C13 C12 1.512(3) . ?
C13 C14 1.388(3) . ?
C13 C18 1.390(3) . ?
C10 C9 1.520(3) . ?
C1 C2 1.393(3) . ?
C1 C6 1.394(3) . ?
C9 H9 0.9800 . ?
C9 C12 1.537(3) . ?
C12 H12A 0.9700 . ?
C12 H12B 0.9700 . ?
C2 H2A 0.9300 . ?
C2 C3 1.399(3) . ?
C17 H17 0.9300 . ?
C17 C18 1.394(3) . ?
C17 C16 1.378(3) . ?
C6 H6 0.9300 . ?
C6 C5 1.384(3) . ?
C14 H14 0.9300 . ?
C14 C15 1.392(3) . ?
C7 H7A 0.9700 . ?
C7 H7B 0.9700 . ?
C18 H18 0.9300 . ?
C15 H15 0.9300 . ?
C15 C16 1.379(4) . ?
C3 H3 0.9300 . ?
C3 C4 1.379(4) . ?
C16 H16 0.9300 . ?
C5 H5 0.9300 . ?
C5 C4 1.381(4) . ?
C4 H4 0.9300 . ?
C11 H11A 0.9600 . ?
C11 H11B 0.9600 . ?
C11 H11C 0.9600 . ?

loop_
_geom_torsion_atom_site_label_1
_geom_torsion_atom_site_label_2
_geom_torsion_atom_site_label_3
_geom_torsion_atom_site_label_4
_geom_torsion
_geom_torsion_site_symmetry_1
_geom_torsion_site_symmetry_2
_geom_torsion_site_symmetry_3
_geom_torsion_site_symmetry_4
_geom_torsion_publ_flag
N1 C7 C8 N2 12.0(2) . . . . ?
N2 C9 C10 O3 167.50(19) . . . . ?
C8 N2 C9 C10 -74.7(2) . . . . ?
C1 N1 C7 C8 85.5(2) . . . . ?
C9 C10 O3 C11 179.4(2) . . . . ?
C7 C8 N2 C9 -178.98(16) . . . . ?
